data_2213471
loop_
_publ_author_name
'Akhtar, Tashfeen'
'Rauf, M. Khawar'
'Ebihara, Masahiro'
'Hameed, Shahid'

_publ_section_title
;
 2-(3,4-Dichlorophenoxy)propionic acid
;
_journal_coeditor_code LW2005
_journal_issue 5
_journal_name_full 'Acta Crystallographica Section E'
_journal_page_first o2590
_journal_page_last o2592
_journal_paper_doi 10.1107/S1600536807014249
_journal_volume 63
_journal_year 2007
_chemical_formula_iupac 'C9 H8 Cl2 O3'
_chemical_formula_moiety 'C9 H8 Cl2 O3'
_chemical_formula_sum 'C9 H8 Cl2 O3'
_chemical_formula_weight 235.07
_chemical_name_common '2-(3,4-Dichlorophenoxy)propionic acid'
_chemical_name_systematic
;
2-(3,4-Dichlorophenoxy)propionic acid
;
_space_group_IT_number 14
_symmetry_cell_setting monoclinic
_symmetry_space_group_name_Hall '-P 2ybc'
_symmetry_space_group_name_H-M 'P 1 21/c 1'
_atom_sites_solution_hydrogens geom
_atom_sites_solution_primary direct
_atom_sites_solution_secondary difmap
_audit_creation_method SHELXL-97
_cell_angle_alpha 90
_cell_angle_beta 90.471(14)
_cell_angle_gamma 90
_cell_formula_units_Z 4
_cell_length_a 4.585(5)
_cell_length_b 6.412(8)
_cell_length_c 33.21(4)
_cell_measurement_reflns_used 2758
_cell_measurement_temperature 113(2)
_cell_measurement_theta_max 27.5
_cell_measurement_theta_min 3.1
_cell_volume 976(2)
_computing_cell_refinement CrystalClear
_computing_data_collection 'CrystalClear (Molecular Structure Corporation & Rigaku, 2001)'
_computing_data_reduction 'TEXSAN (Rigaku/MSC, 2004)'
_computing_molecular_graphics 'ORTEPII (Johnson, 1976)'
_computing_publication_material 'SHELXL97 and TEXSAN'
_computing_structure_refinement 'SHELXL97 (Sheldrick, 1997)'
_computing_structure_solution 'SIR97 (Altomare <i>et al.</i>,  1999)'
_diffrn_ambient_temperature 113(2)
_diffrn_detector_area_resol_mean 14.62
_diffrn_measured_fraction_theta_full 0.947
_diffrn_measured_fraction_theta_max 0.947
_diffrn_measurement_device_type 'Rigaku/MSC Mercury CCD'
_diffrn_measurement_method \w
_diffrn_radiation_monochromator graphite
_diffrn_radiation_type MoK\a
_diffrn_radiation_wavelength 0.71070
_diffrn_reflns_av_R_equivalents 0.0648
_diffrn_reflns_av_sigmaI/netI 0.0565
_diffrn_reflns_limit_h_max 3
_diffrn_reflns_limit_h_min -5
_diffrn_reflns_limit_k_max 8
_diffrn_reflns_limit_k_min -6
_diffrn_reflns_limit_l_max 43
_diffrn_reflns_limit_l_min -35
_diffrn_reflns_number 6901
_diffrn_reflns_theta_full 27.46
_diffrn_reflns_theta_max 27.46
_diffrn_reflns_theta_min 3.24
_exptl_absorpt_coefficient_mu 0.640
_exptl_absorpt_correction_type none
_exptl_crystal_colour Colorless
_exptl_crystal_density_diffrn 1.599
_exptl_crystal_density_method 'not measured'
_exptl_crystal_description Block
_exptl_crystal_F_000 480
_exptl_crystal_size_max 0.40
_exptl_crystal_size_mid 0.30
_exptl_crystal_size_min 0.22
_refine_diff_density_max 0.410
_refine_diff_density_min -0.550
_refine_ls_extinction_method none
_refine_ls_goodness_of_fit_ref 1.282
_refine_ls_hydrogen_treatment mixed
_refine_ls_matrix_type full
_refine_ls_number_parameters 132
_refine_ls_number_reflns 2119
_refine_ls_number_restraints 0
_refine_ls_restrained_S_all 1.282
_refine_ls_R_factor_all 0.0733
_refine_ls_R_factor_gt 0.0672
_refine_ls_shift/su_max 0.001
_refine_ls_shift/su_mean 0.000
_refine_ls_structure_factor_coef Fsqd
_refine_ls_weighting_details 'calc w=1/[\s^2^(Fo^2^)+(0.0227P)^2^+3.013P] where P=(Fo^2^+2Fc^2^)/3'
_refine_ls_weighting_scheme calc
_refine_ls_wR_factor_gt 0.1462
_refine_ls_wR_factor_ref 0.1489
_reflns_number_gt 1996
_reflns_number_total 2119
_reflns_threshold_expression I>2\s(I)
_cod_data_source_file lw2005.cif
_cod_data_source_block I
_cod_original_sg_symbol_H-M 'P 21/c'
_cod_database_code 2213471
_cod_database_fobs_code 2213471

loop_
_symmetry_equiv_pos_as_xyz
'x, y, z'
'-x, y+1/2, -z+1/2'
'-x, -y, -z'
'x, -y-1/2, z-1/2'

loop_
_atom_site_type_symbol
_atom_site_label
_atom_site_fract_x
_atom_site_fract_y
_atom_site_fract_z
_atom_site_U_iso_or_equiv
_atom_site_adp_type
_atom_site_calc_flag
_atom_site_refinement_flags
_atom_site_occupancy
C C1 0.7484(7) 0.8523(5) 0.57010(10) 0.0142(7) Uani d . 1
H H1C 0.9643 0.8394 0.5738 0.017 Uiso calc R 1
C C2 0.6384(7) 0.6867(6) 0.54090(9) 0.0137(6) Uani d . 1
O O1 0.8059(5) 0.6740(4) 0.50895(7) 0.0182(5) Uani d . 1
H H1 0.727(10) 0.594(8) 0.4944(14) 0.023(12) Uiso d . 1
O O2 0.4166(5) 0.5862(4) 0.54582(7) 0.0179(5) Uani d . 1
O O3 0.6061(5) 0.8346(4) 0.60792(7) 0.0158(5) Uani d . 1
C C3 0.6716(9) 1.0678(6) 0.55349(11) 0.0198(8) Uani d . 1
H H3A 0.4601 1.0776 0.5494 0.030 Uiso calc R 1
H H3B 0.7703 1.0889 0.5278 0.030 Uiso calc R 1
H H3C 0.7351 1.1750 0.5727 0.030 Uiso calc R 1
C C4 0.6927(7) 0.6756(6) 0.63313(9) 0.0132(6) Uani d . 1
C C5 0.8950(7) 0.5237(5) 0.62305(10) 0.0135(7) Uani d . 1
H H5 0.9870 0.5262 0.5975 0.016 Uiso calc R 1
C C6 0.9616(7) 0.3676(5) 0.65073(10) 0.0145(7) Uani d . 1
C C7 0.8322(7) 0.3653(6) 0.68836(10) 0.0159(7) Uani d . 1
C C8 0.6333(8) 0.5196(6) 0.69827(10) 0.0176(7) Uani d . 1
H H8 0.5457 0.5189 0.7241 0.021 Uiso calc R 1
C C9 0.5611(7) 0.6747(6) 0.67097(10) 0.0171(7) Uani d . 1
H H9 0.4236 0.7794 0.6779 0.021 Uiso calc R 1
Cl Cl1 1.20555(18) 0.17619(15) 0.63676(2) 0.0192(2) Uani d . 1
Cl Cl2 0.9163(2) 0.17239(19) 0.72301(3) 0.0292(3) Uani d . 1

loop_
_atom_site_aniso_label
_atom_site_aniso_U_11
_atom_site_aniso_U_22
_atom_site_aniso_U_33
_atom_site_aniso_U_12
_atom_site_aniso_U_13
_atom_site_aniso_U_23
C1 0.0169(16) 0.0133(17) 0.0126(15) 0.0030(14) 0.0005(11) -0.0008(13)
C2 0.0135(15) 0.0144(16) 0.0133(15) 0.0042(14) 0.0001(11) 0.0024(13)
O1 0.0184(12) 0.0218(13) 0.0145(12) -0.0008(12) 0.0028(9) -0.0051(11)
O2 0.0186(13) 0.0201(13) 0.0150(12) -0.0028(11) 0.0016(9) -0.0026(10)
O3 0.0198(12) 0.0156(12) 0.0121(11) 0.0061(11) 0.0012(9) 0.0010(10)
C3 0.031(2) 0.0119(17) 0.0165(17) 0.0018(15) -0.0026(14) 0.0004(14)
C4 0.0139(15) 0.0132(16) 0.0125(15) -0.0028(14) -0.0021(11) -0.0018(13)
C5 0.0145(16) 0.0118(16) 0.0142(15) 0.0007(13) 0.0001(11) -0.0021(13)
C6 0.0124(15) 0.0137(17) 0.0175(16) 0.0018(13) -0.0018(11) -0.0010(13)
C7 0.0168(16) 0.0156(18) 0.0154(16) -0.0001(13) -0.0026(12) 0.0042(13)
C8 0.0186(17) 0.0208(18) 0.0132(16) -0.0027(15) 0.0012(12) -0.0001(14)
C9 0.0178(16) 0.0187(17) 0.0150(16) 0.0048(15) 0.0014(12) -0.0040(14)
Cl1 0.0190(4) 0.0166(4) 0.0220(4) 0.0070(4) -0.0011(3) -0.0003(3)
Cl2 0.0329(5) 0.0311(6) 0.0238(5) 0.0074(5) 0.0025(4) 0.0146(4)

loop_
_atom_type_symbol
_atom_type_description
_atom_type_scat_dispersion_real
_atom_type_scat_dispersion_imag
_atom_type_scat_source
C C 0.0033 0.0016 'International Tables Vol C Tables 4.2.6.8 and 6.1.1.4'
H H 0.0000 0.0000 'International Tables Vol C Tables 4.2.6.8 and 6.1.1.4'
O O 0.0106 0.0060 'International Tables Vol C Tables 4.2.6.8 and 6.1.1.4'
Cl Cl 0.1484 0.1585 'International Tables Vol C Tables 4.2.6.8 and 6.1.1.4'

loop_
_geom_angle_atom_site_label_1
_geom_angle_atom_site_label_2
_geom_angle_atom_site_label_3
_geom_angle
_geom_angle_publ_flag
O3 C1 C2 110.8(3) ?
O3 C1 C3 106.5(3) ?
C2 C1 C3 109.1(3) ?
O3 C1 H1C 110.1 ?
C2 C1 H1C 110.1 ?
C3 C1 H1C 110.1 ?
O2 C2 O1 124.7(3) ?
O2 C2 C1 123.9(3) ?
O1 C2 C1 111.4(3) ?
C2 O1 H1 105(3) ?
C4 O3 C1 117.6(3) ?
C1 C3 H3A 109.5 ?
C1 C3 H3B 109.5 ?
H3A C3 H3B 109.5 ?
C1 C3 H3C 109.5 ?
H3A C3 H3C 109.5 ?
H3B C3 H3C 109.5 ?
O3 C4 C5 124.3(3) y
O3 C4 C9 115.2(3) y
C5 C4 C9 120.5(3) ?
C4 C5 C6 119.3(3) ?
C4 C5 H5 120.4 ?
C6 C5 H5 120.4 ?
C7 C6 C5 120.6(3) ?
C7 C6 Cl1 121.1(3) ?
C5 C6 Cl1 118.2(3) ?
C8 C7 C6 119.5(3) ?
C8 C7 Cl2 119.7(3) ?
C6 C7 Cl2 120.8(3) ?
C9 C8 C7 120.8(3) ?
C9 C8 H8 119.6 ?
C7 C8 H8 119.6 ?
C8 C9 C4 119.3(3) ?
C8 C9 H9 120.4 ?
C4 C9 H9 120.4 ?

loop_
_geom_bond_atom_site_label_1
_geom_bond_atom_site_label_2
_geom_bond_distance
_geom_bond_publ_flag
C1 O3 1.424(4) ?
C1 C2 1.521(5) ?
C1 C3 1.528(5) ?
C1 H1C 1.0000 ?
C2 O2 1.216(4) y
C2 O1 1.318(4) y
O1 H1 0.79(5) ?
O3 C4 1.376(4) ?
C3 H3A 0.9800 ?
C3 H3B 0.9800 ?
C3 H3C 0.9800 ?
C4 C5 1.388(5) ?
C4 C9 1.399(5) ?
C5 C6 1.391(5) ?
C5 H5 0.9500 ?
C6 C7 1.388(5) ?
C6 Cl1 1.727(4) y
C7 C8 1.387(5) ?
C7 Cl2 1.731(4) y
C8 C9 1.384(5) ?
C8 H8 0.9500 ?
C9 H9 0.9500 ?

loop_
_geom_hbond_atom_site_label_D
_geom_hbond_atom_site_label_H
_geom_hbond_atom_site_label_A
_geom_hbond_site_symmetry_A
_geom_hbond_distance_DH
_geom_hbond_distance_HA
_geom_hbond_distance_DA
_geom_hbond_angle_DHA
O1 H1 O2 3_666 0.79(5) 1.88(5) 2.665(4) 171(5)

loop_
_geom_torsion_atom_site_label_1
_geom_torsion_atom_site_label_2
_geom_torsion_atom_site_label_3
_geom_torsion_atom_site_label_4
_geom_torsion
O3 C1 C2 O2 15.5(5)
C3 C1 C2 O2 -101.4(4)
O3 C1 C2 O1 -167.5(3)
C3 C1 C2 O1 75.5(4)
C2 C1 O3 C4 76.0(3)
C3 C1 O3 C4 -165.5(3)
C1 O3 C4 C5 -4.5(5)
C1 O3 C4 C9 175.5(3)
O3 C4 C5 C6 -178.7(3)
C9 C4 C5 C6 1.3(5)
C4 C5 C6 C7 -1.2(5)
C4 C5 C6 Cl1 178.0(3)
C5 C6 C7 C8 0.4(5)
Cl1 C6 C7 C8 -178.9(3)
C5 C6 C7 Cl2 -179.6(3)
Cl1 C6 C7 Cl2 1.2(4)
C6 C7 C8 C9 0.5(5)
Cl2 C7 C8 C9 -179.6(3)
C7 C8 C9 C4 -0.5(6)
O3 C4 C9 C8 179.6(3)
C5 C4 C9 C8 -0.4(5)

loop_
_cod_related_entry_id
_cod_related_entry_database
_cod_related_entry_code
1 ChemSpider 17663
